data_4331506
loop_
_publ_author_name
'Evans, William J.'
'Miller, Kevin A.'
'Lee, David S.'
'Ziller, Joseph W.'

_publ_section_title
;
 Synthesis, Structure, and Ligand-Based Reduction Reactivity of Trivalent
 Organosamarium Benzene Chalcogenolate Complexes (C5Me5)2Sm(EPh)(THF) and
 [(C5Me5)2Sm(\m-EPh)]2
;
_journal_issue 12
_journal_name_full 'Inorganic Chemistry'
_journal_page_first 4326
_journal_page_last 4332
_journal_paper_doi 10.1021/ic0502170
_journal_volume 44
_journal_year 2005
_chemical_formula_sum 'C66 H86 S2 Sm2'
_chemical_formula_weight 1244.17
_chemical_name_systematic
; 
 ? 
;
_space_group_IT_number 2
_symmetry_cell_setting triclinic
_symmetry_space_group_name_Hall '-P 1'
_symmetry_space_group_name_H-M 'P -1'
_atom_sites_solution_hydrogens geom
_atom_sites_solution_primary direct
_atom_sites_solution_secondary difmap
_audit_creation_method SHELXTL
_cell_angle_alpha 69.395(2)
_cell_angle_beta 76.742(2)
_cell_angle_gamma 83.724(2)
_cell_formula_units_Z 1
_cell_length_a 10.3682(12)
_cell_length_b 10.5399(12)
_cell_length_c 14.7518(16)
_cell_measurement_temperature 163(2)
_cell_volume 1468.0(3)
_computing_cell_refinement 'Bruker SMART/SAINT'
_computing_data_collection 'Bruker SMART'
_computing_data_reduction 'Bruker SAINT'
_computing_molecular_graphics 'Bruker SHELXTL'
_computing_publication_material 'Bruker SHELXTL'
_computing_structure_refinement 'Bruker SHELXTL'
_computing_structure_solution 'Bruker SHELXTL'
_diffrn_ambient_temperature 163(2)
_diffrn_measured_fraction_theta_full 0.941
_diffrn_measured_fraction_theta_max 0.941
_diffrn_measurement_device_type 'CCD area detector'
_diffrn_measurement_method 'omega scans'
_diffrn_radiation_monochromator graphite
_diffrn_radiation_source 'sealed tube'
_diffrn_radiation_type MoK\a
_diffrn_radiation_wavelength 0.71073
_diffrn_reflns_av_R_equivalents 0.0175
_diffrn_reflns_av_sigmaI/netI 0.0191
_diffrn_reflns_limit_h_max 13
_diffrn_reflns_limit_h_min -13
_diffrn_reflns_limit_k_max 13
_diffrn_reflns_limit_k_min -14
_diffrn_reflns_limit_l_max 19
_diffrn_reflns_limit_l_min -19
_diffrn_reflns_number 15482
_diffrn_reflns_theta_full 28.30
_diffrn_reflns_theta_max 28.30
_diffrn_reflns_theta_min 2.02
_diffrn_standards_decay_% '< 1.0'
_diffrn_standards_interval_count 'initial 50 frames recollected'
_diffrn_standards_number '50 frames'
_exptl_absorpt_coefficient_mu 2.090
_exptl_absorpt_correction_T_max 0.5825
_exptl_absorpt_correction_T_min 0.4886
_exptl_absorpt_correction_type multi-scan
_exptl_absorpt_process_details 'Bruker SADABS'
_exptl_crystal_colour red
_exptl_crystal_density_diffrn 1.407
_exptl_crystal_density_meas ?
_exptl_crystal_density_method 'not measured'
_exptl_crystal_description cube
_exptl_crystal_F_000 638
_exptl_crystal_size_max 0.40
_exptl_crystal_size_mid 0.34
_exptl_crystal_size_min 0.29
_refine_diff_density_max 0.998
_refine_diff_density_min -0.627
_refine_diff_density_rms 0.091
_refine_ls_extinction_method none
_refine_ls_goodness_of_fit_ref 1.100
_refine_ls_hydrogen_treatment constr
_refine_ls_matrix_type full
_refine_ls_number_parameters 316
_refine_ls_number_reflns 6879
_refine_ls_number_restraints 0
_refine_ls_restrained_S_all 1.100
_refine_ls_R_factor_all 0.0252
_refine_ls_R_factor_gt 0.0238
_refine_ls_shift/su_max 0.002
_refine_ls_shift/su_mean 0.000
_refine_ls_structure_factor_coef Fsqd
_refine_ls_weighting_details 'calc w=1/[\s^2^(Fo^2^)+(0.0291P)^2^+2.3875P] where P=(Fo^2^+2Fc^2^)/3'
_refine_ls_weighting_scheme calc
_refine_ls_wR_factor_gt 0.0616
_refine_ls_wR_factor_ref 0.0639
_reflns_number_gt 6610
_reflns_number_total 6879
_reflns_threshold_expression >2sigma(I)
_cod_data_source_file ic0502170sup4.cif
_cod_data_source_block kam2
_cod_depositor_comments
;
The following automatic conversions were performed:

'_symmetry_cell_setting' value 'Triclinic' changed to 'triclinic'
according to /home/saulius/struct/CIF-dictionaries/cif_core.dic
dictionary named 'cif_core.dic' version 2.4.2 from 2011-04-26.

Automatic conversion script
Id: cif_fix_values 1891 2012-01-12 08:04:46Z andrius 

The following automatic conversions were performed:

'_exptl_crystal_density_meas' value 'n/a' was changed to '?' - the
value is perceived as not measured.

Automatic conversion script
Id: cif_fix_values 3008 2015-01-20 13:52:24Z robertas 
;
_cod_original_sg_symbol_H-M P-1
_cod_database_code 4331506

loop_
_symmetry_equiv_pos_as_xyz
'x, y, z'
'-x, -y, -z'

loop_
_atom_site_label
_atom_site_type_symbol
_atom_site_fract_x
_atom_site_fract_y
_atom_site_fract_z
_atom_site_U_iso_or_equiv
_atom_site_adp_type
_atom_site_occupancy
_atom_site_symmetry_multiplicity
_atom_site_calc_flag
_atom_site_refinement_flags
Sm1 Sm 0.552077(11) 0.064736(11) 0.314471(8) 0.01590(4) Uani 1 1 d .
S1 S 0.39217(6) -0.09051(6) 0.50666(4) 0.02134(12) Uani 1 1 d .
C1 C 0.3244(3) 0.1849(3) 0.2626(2) 0.0300(6) Uani 1 1 d .
C2 C 0.4182(3) 0.2215(3) 0.1719(2) 0.0363(7) Uani 1 1 d .
C3 C 0.5083(3) 0.3088(3) 0.1774(2) 0.0386(7) Uani 1 1 d .
C4 C 0.4695(3) 0.3262(3) 0.2693(2) 0.0325(6) Uani 1 1 d .
C5 C 0.3555(3) 0.2533(3) 0.3209(2) 0.0278(5) Uani 1 1 d .
C6 C 0.2063(4) 0.1004(4) 0.2837(4) 0.0685(14) Uani 1 1 d .
H6A H 0.2119 0.0656 0.2294 0.103 Uiso 1 1 calc R
H6B H 0.1250 0.1563 0.2897 0.103 Uiso 1 1 calc R
H6C H 0.2051 0.0243 0.3456 0.103 Uiso 1 1 calc R
C7 C 0.4040(6) 0.2005(5) 0.0790(3) 0.0748(16) Uani 1 1 d .
H7A H 0.4820 0.2345 0.0267 0.112 Uiso 1 1 calc R
H7B H 0.3243 0.2497 0.0578 0.112 Uiso 1 1 calc R
H7C H 0.3964 0.1035 0.0919 0.112 Uiso 1 1 calc R
C8 C 0.6169(5) 0.3897(4) 0.0973(4) 0.0763(16) Uani 1 1 d .
H8A H 0.6288 0.3623 0.0389 0.114 Uiso 1 1 calc R
H8B H 0.6998 0.3727 0.1214 0.114 Uiso 1 1 calc R
H8C H 0.5924 0.4865 0.0797 0.114 Uiso 1 1 calc R
C9 C 0.5256(5) 0.4200(4) 0.3078(4) 0.0658(14) Uani 1 1 d .
H9A H 0.6056 0.4612 0.2608 0.099 Uiso 1 1 calc R
H9B H 0.5479 0.3680 0.3721 0.099 Uiso 1 1 calc R
H9C H 0.4594 0.4914 0.3153 0.099 Uiso 1 1 calc R
C10 C 0.2696(4) 0.2541(5) 0.4175(3) 0.0590(12) Uani 1 1 d .
H10A H 0.1962 0.1928 0.4356 0.089 Uiso 1 1 calc R
H10B H 0.2341 0.3462 0.4109 0.089 Uiso 1 1 calc R
H10C H 0.3223 0.2237 0.4690 0.089 Uiso 1 1 calc R
C11 C 0.6861(2) -0.1679(3) 0.30163(18) 0.0217(5) Uani 1 1 d .
C12 C 0.6307(3) -0.1129(3) 0.21536(19) 0.0249(5) Uani 1 1 d .
C13 C 0.7001(3) 0.0048(3) 0.15149(19) 0.0274(5) Uani 1 1 d .
C14 C 0.7935(3) 0.0272(3) 0.2001(2) 0.0270(5) Uani 1 1 d .
C15 C 0.7874(2) -0.0799(3) 0.29178(19) 0.0233(5) Uani 1 1 d .
C16 C 0.6568(3) -0.3052(3) 0.3782(2) 0.0290(5) Uani 1 1 d .
H16A H 0.5817 -0.3424 0.3668 0.043 Uiso 1 1 calc R
H16B H 0.6347 -0.2971 0.4442 0.043 Uiso 1 1 calc R
H16C H 0.7348 -0.3659 0.3736 0.043 Uiso 1 1 calc R
C17 C 0.5277(3) -0.1790(3) 0.1902(2) 0.0334(6) Uani 1 1 d .
H17A H 0.4948 -0.2589 0.2469 0.050 Uiso 1 1 calc R
H17B H 0.5677 -0.2067 0.1328 0.050 Uiso 1 1 calc R
H17C H 0.4539 -0.1143 0.1747 0.050 Uiso 1 1 calc R
C18 C 0.7035(4) 0.0691(4) 0.0423(2) 0.0433(8) Uani 1 1 d .
H18A H 0.6286 0.0383 0.0261 0.065 Uiso 1 1 calc R
H18B H 0.7868 0.0430 0.0051 0.065 Uiso 1 1 calc R
H18C H 0.6971 0.1680 0.0247 0.065 Uiso 1 1 calc R
C19 C 0.9011(3) 0.1301(3) 0.1528(2) 0.0386(7) Uani 1 1 d .
H19A H 0.9529 0.1262 0.2016 0.058 Uiso 1 1 calc R
H19B H 0.8608 0.2211 0.1292 0.058 Uiso 1 1 calc R
H19C H 0.9595 0.1097 0.0968 0.058 Uiso 1 1 calc R
C20 C 0.8880(3) -0.1046(3) 0.3559(2) 0.0313(6) Uani 1 1 d .
H20A H 0.8637 -0.1839 0.4154 0.047 Uiso 1 1 calc R
H20B H 0.8900 -0.0249 0.3752 0.047 Uiso 1 1 calc R
H20C H 0.9758 -0.1210 0.3189 0.047 Uiso 1 1 calc R
C21 C 0.2742(2) -0.2101(2) 0.52392(18) 0.0186(4) Uani 1 1 d .
C22 C 0.2731(3) -0.2669(3) 0.4522(2) 0.0292(6) Uani 1 1 d .
H22A H 0.3359 -0.2394 0.3914 0.035 Uiso 1 1 calc R
C23 C 0.1815(3) -0.3635(3) 0.4682(3) 0.0377(7) Uani 1 1 d .
H23A H 0.1817 -0.4007 0.4182 0.045 Uiso 1 1 calc R
C24 C 0.0902(3) -0.4057(3) 0.5565(3) 0.0365(7) Uani 1 1 d .
H24A H 0.0289 -0.4731 0.5679 0.044 Uiso 1 1 calc R
C25 C 0.0893(3) -0.3491(4) 0.6274(2) 0.0404(7) Uani 1 1 d .
H25A H 0.0260 -0.3766 0.6880 0.048 Uiso 1 1 calc R
C26 C 0.1800(3) -0.2519(3) 0.6114(2) 0.0327(6) Uani 1 1 d .
H26A H 0.1777 -0.2135 0.6612 0.039 Uiso 1 1 calc R
C27 C 1.0105(4) 0.3529(4) -0.1277(3) 0.0465(8) Uani 1 1 d .
C28 C 0.9758(4) 0.2702(4) -0.1694(3) 0.0461(8) Uani 1 1 d .
H28A H 1.0342 0.1966 -0.1762 0.055 Uiso 1 1 calc R
C29 C 0.8567(5) 0.2886(5) -0.2032(3) 0.0624(11) Uani 1 1 d .
H29A H 0.8363 0.2286 -0.2328 0.075 Uiso 1 1 calc R
C30 C 0.7708(4) 0.3917(5) -0.1935(3) 0.0631(12) Uani 1 1 d .
H30A H 0.6892 0.4044 -0.2150 0.076 Uiso 1 1 calc R
C31 C 0.8065(4) 0.4798(4) -0.1506(3) 0.0599(12) Uani 1 1 d .
H31A H 0.7484 0.5540 -0.1446 0.072 Uiso 1 1 calc R
C32 C 0.9213(4) 0.4612(4) -0.1178(3) 0.0551(10) Uani 1 1 d .
H32A H 0.9420 0.5210 -0.0881 0.066 Uiso 1 1 calc R
C33 C 1.1379(4) 0.3312(6) -0.0942(4) 0.0698(13) Uani 1 1 d .
H33A H 1.1461 0.4007 -0.0661 0.105 Uiso 1 1 calc R
H33B H 1.2115 0.3374 -0.1506 0.105 Uiso 1 1 calc R
H33C H 1.1403 0.2413 -0.0438 0.105 Uiso 1 1 calc R

loop_
_atom_site_aniso_label
_atom_site_aniso_U_11
_atom_site_aniso_U_22
_atom_site_aniso_U_33
_atom_site_aniso_U_23
_atom_site_aniso_U_13
_atom_site_aniso_U_12
Sm1 0.01758(6) 0.01613(6) 0.01434(6) -0.00478(4) -0.00429(4) -0.00104(4)
S1 0.0240(3) 0.0236(3) 0.0178(3) -0.0056(2) -0.0047(2) -0.0103(2)
C1 0.0275(13) 0.0225(12) 0.0413(16) -0.0045(11) -0.0202(12) 0.0003(10)
C2 0.0564(19) 0.0349(15) 0.0227(13) -0.0132(12) -0.0233(13) 0.0211(14)
C3 0.0353(15) 0.0285(14) 0.0323(15) 0.0092(12) -0.0021(12) 0.0048(12)
C4 0.0380(15) 0.0162(11) 0.0469(17) -0.0061(11) -0.0249(13) 0.0029(10)
C5 0.0309(13) 0.0280(13) 0.0251(13) -0.0099(11) -0.0116(11) 0.0121(11)
C6 0.0369(19) 0.043(2) 0.124(4) -0.008(2) -0.044(2) -0.0061(16)
C7 0.114(4) 0.084(3) 0.054(2) -0.047(2) -0.060(3) 0.056(3)
C8 0.067(3) 0.044(2) 0.066(3) 0.023(2) 0.017(2) 0.006(2)
C9 0.084(3) 0.0248(16) 0.110(4) -0.021(2) -0.070(3) 0.0072(17)
C10 0.065(2) 0.072(3) 0.0311(17) -0.0183(17) -0.0118(16) 0.041(2)
C11 0.0232(11) 0.0220(11) 0.0210(11) -0.0098(9) -0.0044(9) 0.0034(9)
C12 0.0288(12) 0.0276(12) 0.0232(12) -0.0144(10) -0.0078(10) 0.0048(10)
C13 0.0309(13) 0.0309(13) 0.0189(12) -0.0101(10) -0.0024(10) 0.0051(11)
C14 0.0243(12) 0.0299(13) 0.0233(12) -0.0092(10) 0.0018(10) 0.0004(10)
C15 0.0195(11) 0.0277(12) 0.0240(12) -0.0120(10) -0.0035(9) 0.0022(9)
C16 0.0383(15) 0.0212(12) 0.0287(13) -0.0073(10) -0.0120(11) 0.0009(10)
C17 0.0384(15) 0.0389(16) 0.0309(14) -0.0174(12) -0.0146(12) 0.0010(12)
C18 0.055(2) 0.0499(19) 0.0192(14) -0.0109(13) -0.0030(13) 0.0107(16)
C19 0.0340(15) 0.0414(17) 0.0315(15) -0.0065(13) 0.0049(12) -0.0096(13)
C20 0.0219(12) 0.0415(16) 0.0335(14) -0.0156(12) -0.0080(11) 0.0013(11)
C21 0.0170(10) 0.0179(10) 0.0205(11) -0.0038(9) -0.0062(8) -0.0032(8)
C22 0.0311(13) 0.0337(14) 0.0256(13) -0.0119(11) -0.0028(10) -0.0126(11)
C23 0.0386(16) 0.0379(16) 0.0470(18) -0.0219(14) -0.0129(14) -0.0104(13)
C24 0.0277(14) 0.0278(14) 0.0537(19) -0.0071(13) -0.0135(13) -0.0117(11)
C25 0.0318(15) 0.0454(18) 0.0358(16) -0.0055(14) 0.0041(12) -0.0190(13)
C26 0.0323(14) 0.0396(16) 0.0264(14) -0.0131(12) 0.0026(11) -0.0142(12)
C27 0.0441(18) 0.0465(19) 0.0362(17) -0.0054(15) 0.0021(14) 0.0009(15)
C28 0.0439(18) 0.049(2) 0.0356(17) -0.0113(15) 0.0004(14) 0.0122(15)
C29 0.065(3) 0.074(3) 0.048(2) -0.020(2) -0.014(2) 0.005(2)
C30 0.052(2) 0.085(3) 0.036(2) -0.005(2) -0.0099(17) 0.017(2)
C31 0.065(3) 0.048(2) 0.0352(19) 0.0047(16) 0.0092(17) 0.0259(19)
C32 0.067(3) 0.0428(19) 0.0396(19) -0.0093(16) 0.0115(17) 0.0028(18)
C33 0.047(2) 0.080(3) 0.077(3) -0.024(3) -0.004(2) -0.006(2)

loop_
_atom_type_symbol
_atom_type_description
_atom_type_scat_dispersion_real
_atom_type_scat_dispersion_imag
_atom_type_scat_source
C C 0.0033 0.0016 'International Tables Vol C Tables 4.2.6.8 and 6.1.1.4'
H H 0.0000 0.0000 'International Tables Vol C Tables 4.2.6.8 and 6.1.1.4'
S S 0.1246 0.1234 'International Tables Vol C Tables 4.2.6.8 and 6.1.1.4'
Sm Sm -0.1638 3.4418 'International Tables Vol C Tables 4.2.6.8 and 6.1.1.4'

loop_
_geom_angle_atom_site_label_1
_geom_angle_atom_site_label_2
_geom_angle_atom_site_label_3
_geom_angle
_geom_angle_site_symmetry_1
_geom_angle_site_symmetry_3
Cnt1 Sm1 S1 106.7 . .
Cnt1 Sm1 S1 108.5 2_656 .
Cnt2 Sm1 S1 116.4 . .
Cnt2 Sm1 S1 115.5 2_656 .
Cnt1 Sm1 Cnt2 128.6 . .
S1 Sm1 S1 61.99(2) 2_656 .
C4 Sm1 C1 49.91(8) . .
C4 Sm1 C5 29.99(9) . .
C1 Sm1 C5 30.25(9) . .
C4 Sm1 C12 136.42(9) . .
C1 Sm1 C12 106.55(9) . .
C5 Sm1 C12 136.58(8) . .
C4 Sm1 C3 29.83(10) . .
C1 Sm1 C3 49.84(9) . .
C5 Sm1 C3 49.37(9) . .
C12 Sm1 C3 106.74(10) . .
C4 Sm1 C11 161.59(9) . .
C1 Sm1 C11 132.68(8) . .
C5 Sm1 C11 161.39(8) . .
C12 Sm1 C11 30.35(7) . .
C3 Sm1 C11 133.31(9) . .
C4 Sm1 C2 49.54(9) . .
C1 Sm1 C2 30.24(10) . .
C5 Sm1 C2 49.55(8) . .
C12 Sm1 C2 90.87(8) . .
C3 Sm1 C2 30.06(11) . .
C11 Sm1 C2 121.22(8) . .
C4 Sm1 C15 137.67(9) . .
C1 Sm1 C15 154.57(9) . .
C5 Sm1 C15 167.55(9) . .
C12 Sm1 C15 49.70(8) . .
C3 Sm1 C15 121.44(9) . .
C11 Sm1 C15 30.17(7) . .
C2 Sm1 C15 128.38(9) . .
C4 Sm1 C14 113.17(9) . .
C1 Sm1 C14 130.75(9) . .
C5 Sm1 C14 140.94(9) . .
C12 Sm1 C14 49.40(8) . .
C3 Sm1 C14 91.92(9) . .
C11 Sm1 C14 49.56(8) . .
C2 Sm1 C14 100.94(9) . .
C15 Sm1 C14 29.84(8) . .
C4 Sm1 C13 112.69(9) . .
C1 Sm1 C13 106.14(9) . .
C5 Sm1 C13 128.74(8) . .
C12 Sm1 C13 29.90(8) . .
C3 Sm1 C13 83.82(9) . .
C11 Sm1 C13 49.52(8) . .
C2 Sm1 C13 79.76(9) . .
C15 Sm1 C13 49.16(8) . .
C14 Sm1 C13 29.60(8) . .
C4 Sm1 S1 86.12(7) . 2_656
C1 Sm1 S1 115.94(7) . 2_656
C5 Sm1 S1 87.75(6) . 2_656
C12 Sm1 S1 134.41(6) . 2_656
C3 Sm1 S1 112.79(8) . 2_656
C11 Sm1 S1 104.14(5) . 2_656
C2 Sm1 S1 134.54(6) . 2_656
C15 Sm1 S1 89.48(5) . 2_656
C14 Sm1 S1 106.53(6) . 2_656
C13 Sm1 S1 135.72(6) . 2_656
C4 Sm1 S1 108.41(8) . .
C1 Sm1 S1 87.65(7) . .
C5 Sm1 S1 82.99(6) . .
C12 Sm1 S1 105.88(6) . .
C3 Sm1 S1 132.13(7) . .
C11 Sm1 S1 89.96(6) . .
C2 Sm1 S1 117.09(8) . .
C15 Sm1 S1 106.35(6) . .
C14 Sm1 S1 135.94(6) . .
C13 Sm1 S1 135.56(6) . .
C21 S1 Sm1 116.93(8) . 2_656
C21 S1 Sm1 124.82(8) . .
Sm1 S1 Sm1 118.01(2) 2_656 .
C5 C1 C2 107.5(3) . .
C5 C1 C6 128.2(4) . .
C2 C1 C6 124.0(3) . .
C5 C1 Sm1 75.04(15) . .
C2 C1 Sm1 76.46(16) . .
C6 C1 Sm1 119.8(2) . .
C3 C2 C1 107.4(3) . .
C3 C2 C7 125.5(4) . .
C1 C2 C7 125.4(4) . .
C3 C2 Sm1 74.56(16) . .
C1 C2 Sm1 73.30(15) . .
C7 C2 Sm1 129.3(2) . .
C4 C3 C2 108.0(3) . .
C4 C3 C8 122.3(4) . .
C2 C3 C8 129.2(4) . .
C4 C3 Sm1 73.67(16) . .
C2 C3 Sm1 75.38(16) . .
C8 C3 Sm1 123.5(2) . .
C3 C4 C5 108.7(3) . .
C3 C4 C9 128.6(3) . .
C5 C4 C9 122.3(3) . .
C3 C4 Sm1 76.49(17) . .
C5 C4 Sm1 75.38(15) . .
C9 C4 Sm1 120.1(2) . .
C4 C5 C1 108.3(3) . .
C4 C5 C10 127.8(3) . .
C1 C5 C10 123.6(3) . .
C4 C5 Sm1 74.63(15) . .
C1 C5 Sm1 74.71(15) . .
C10 C5 Sm1 121.0(2) . .
C12 C11 C15 107.3(2) . .
C12 C11 C16 124.5(2) . .
C15 C11 C16 127.4(2) . .
C12 C11 Sm1 74.22(14) . .
C15 C11 Sm1 75.75(14) . .
C16 C11 Sm1 123.68(17) . .
C13 C12 C11 108.5(2) . .
C13 C12 C17 125.5(2) . .
C11 C12 C17 125.6(3) . .
C13 C12 Sm1 77.50(15) . .
C11 C12 Sm1 75.43(14) . .
C17 C12 Sm1 119.54(18) . .
C14 C13 C12 107.7(2) . .
C14 C13 C18 124.5(3) . .
C12 C13 C18 125.5(3) . .
C14 C13 Sm1 74.39(15) . .
C12 C13 Sm1 72.60(14) . .
C18 C13 Sm1 132.2(2) . .
C13 C14 C15 108.6(2) . .
C13 C14 C19 124.9(3) . .
C15 C14 C19 125.2(3) . .
C13 C14 Sm1 76.01(15) . .
C15 C14 Sm1 74.89(14) . .
C19 C14 Sm1 125.4(2) . .
C14 C15 C11 107.9(2) . .
C14 C15 C20 123.9(2) . .
C11 C15 C20 127.5(2) . .
C14 C15 Sm1 75.27(15) . .
C11 C15 Sm1 74.08(14) . .
C20 C15 Sm1 124.64(17) . .
C26 C21 C22 117.8(2) . .
C26 C21 S1 120.4(2) . .
C22 C21 S1 121.77(19) . .
C21 C22 C23 120.9(3) . .
C24 C23 C22 120.5(3) . .
C25 C24 C23 119.2(3) . .
C24 C25 C26 120.5(3) . .
C25 C26 C21 121.1(3) . .
C28 C27 C32 117.6(4) . .
C28 C27 C33 120.9(4) . .
C32 C27 C33 121.5(4) . .
C27 C28 C29 122.5(4) . .
C30 C29 C28 120.1(5) . .
C29 C30 C31 117.9(4) . .
C32 C31 C30 121.7(4) . .
C31 C32 C27 120.2(4) . .

loop_
_geom_bond_atom_site_label_1
_geom_bond_atom_site_label_2
_geom_bond_distance
_geom_bond_site_symmetry_2
Sm1 C4 2.688(3) .
Sm1 C1 2.693(3) .
Sm1 C5 2.697(3) .
Sm1 C12 2.712(2) .
Sm1 C3 2.723(3) .
Sm1 C11 2.728(2) .
Sm1 C2 2.733(3) .
Sm1 C15 2.749(2) .
Sm1 C14 2.754(3) .
Sm1 C13 2.775(3) .
Sm1 S1 2.9341(6) 2_656
Sm1 S1 2.9388(6) .
Sm1 Cnt1 2.429 .
Sm1 Cnt2 2.464 .
S1 C21 1.765(2) .
S1 Sm1 2.9341(6) 2_656
C1 C5 1.406(4) .
C1 C2 1.416(5) .
C1 C6 1.502(4) .
C2 C3 1.415(5) .
C2 C7 1.504(4) .
C3 C4 1.393(5) .
C3 C8 1.510(5) .
C4 C5 1.393(4) .
C4 C9 1.520(4) .
C5 C10 1.499(4) .
C11 C12 1.424(3) .
C11 C15 1.426(4) .
C11 C16 1.501(4) .
C12 C13 1.417(4) .
C12 C17 1.513(4) .
C13 C14 1.413(4) .
C13 C18 1.505(4) .
C14 C15 1.417(4) .
C14 C19 1.511(4) .
C15 C20 1.507(4) .
C21 C26 1.389(4) .
C21 C22 1.390(4) .
C22 C23 1.391(4) .
C23 C24 1.381(5) .
C24 C25 1.374(5) .
C25 C26 1.388(4) .
C27 C28 1.347(6) .
C27 C32 1.416(5) .
C27 C33 1.482(6) .
C28 C29 1.405(6) .
C29 C30 1.354(6) .
C30 C31 1.413(7) .
C31 C32 1.355(7) .
